data_1517131
loop_
_publ_author_name
'Guang-Feng Hou'
'Bo Wen'
'Ying-Hui Yu'
'Jin-Sheng Gao'
'Xiao-Dan Wang'
'Peng-Fei Yan'

_publ_section_title
;
 Two novel 2-fold interpenetration frameworks constructed by
 4,4'-bis(1H-imidazol-1-yl-methyl)biphenyl cobalt(II) coordination polymer
 and the effect of dicarboxylic acid
;
_journal_name_full
;
Inorganica Chimica Acta
;
_journal_page_first 128
_journal_page_last 132
_journal_volume 402
_journal_year 2013
_chemical_formula_moiety 'C60 H54 Co N12, 2(N O3), 2(H2 O)'
_chemical_formula_sum 'C60 H58 Co N14 O8'
_chemical_formula_weight 1162.13
_space_group_IT_number 13
_symmetry_cell_setting monoclinic
_symmetry_space_group_name_Hall '-P 2yc'
_symmetry_space_group_name_H-M 'P 1 2/c 1'
_atom_sites_solution_hydrogens geom
_atom_sites_solution_primary direct
_atom_sites_solution_secondary difmap
_cell_angle_alpha 90.00
_cell_angle_beta 112.25(2)
_cell_angle_gamma 90.00
_cell_formula_units_Z 2
_cell_length_a 15.600(3)
_cell_length_b 9.6539(19)
_cell_length_c 20.651(8)
_cell_measurement_reflns_used 18192
_cell_measurement_temperature 293(2)
_cell_measurement_theta_max 27.52
_cell_measurement_theta_min 3.00
_cell_volume 2878.5(14)
_computing_cell_refinement 'RAPID-AUTO (Rigaku 1998 <i>RAPID-AUTO</i>)'
_computing_data_collection 'RAPID-AUTO (Rigaku 1998 <i>RAPID-AUTO</i>)'
_computing_data_reduction 'CrystalClear (Rigaku/MSC, 2002)'
_computing_molecular_graphics 'SHELXTL (Sheldrick, 2008)'
_computing_publication_material SHELXL-97
_computing_structure_refinement 'SHELXL-97 (Sheldrick, 2008)'
_computing_structure_solution 'SHELXS-97 (Sheldrick, 2008)'
_diffrn_ambient_temperature 293(2)
_diffrn_measured_fraction_theta_full 0.981
_diffrn_measured_fraction_theta_max 0.981
_diffrn_measurement_device_type 'Rigaku RAXIS-RAPID'
_diffrn_measurement_method '\w scan'
_diffrn_radiation_monochromator graphite
_diffrn_radiation_source 'fine-focus sealed tube'
_diffrn_radiation_type MoK\a
_diffrn_radiation_wavelength 0.71073
_diffrn_reflns_av_R_equivalents 0.0315
_diffrn_reflns_av_sigmaI/netI 0.0273
_diffrn_reflns_limit_h_max 20
_diffrn_reflns_limit_h_min -20
_diffrn_reflns_limit_k_max 12
_diffrn_reflns_limit_k_min -11
_diffrn_reflns_limit_l_max 26
_diffrn_reflns_limit_l_min -26
_diffrn_reflns_number 26420
_diffrn_reflns_theta_full 27.48
_diffrn_reflns_theta_max 27.48
_diffrn_reflns_theta_min 3.36
_diffrn_standards_decay_% 0
_diffrn_standards_interval_count 0
_diffrn_standards_interval_time 0
_diffrn_standards_number 0
_exptl_absorpt_coefficient_mu 0.366
_exptl_absorpt_correction_T_max 0.9189
_exptl_absorpt_correction_T_min 0.8528
_exptl_absorpt_correction_type multi-scan
_exptl_absorpt_process_details 'ABSCOR (Higashi, 1995)'
_exptl_crystal_colour pink
_exptl_crystal_density_diffrn 1.341
_exptl_crystal_density_method 'not measured'
_exptl_crystal_description block
_exptl_crystal_F_000 1214
_exptl_crystal_size_max 0.45
_exptl_crystal_size_mid 0.44
_exptl_crystal_size_min 0.23
_refine_diff_density_max 0.676
_refine_diff_density_min -0.254
_refine_diff_density_rms 0.048
_refine_ls_extinction_method none
_refine_ls_goodness_of_fit_ref 1.030
_refine_ls_hydrogen_treatment constr
_refine_ls_matrix_type full
_refine_ls_number_parameters 376
_refine_ls_number_reflns 6494
_refine_ls_number_restraints 6
_refine_ls_restrained_S_all 1.043
_refine_ls_R_factor_all 0.0650
_refine_ls_R_factor_gt 0.0443
_refine_ls_shift/su_max 0.000
_refine_ls_shift/su_mean 0.000
_refine_ls_structure_factor_coef Fsqd
_refine_ls_weighting_details 'calc w=1/[\s^2^(Fo^2^)+(0.1000P)^2^+0.0000P] where P=(Fo^2^+2Fc^2^)/3'
_refine_ls_weighting_scheme calc
_refine_ls_wR_factor_gt 0.1360
_refine_ls_wR_factor_ref 0.1505
_reflns_number_gt 4726
_reflns_number_total 6494
_reflns_threshold_expression >2sigma(I)
_cod_data_source_file ICA-2013-402-128-132-1.cif
_cod_data_source_block 1
_cod_original_sg_symbol_H-M 'P 2/c'
_cod_database_code 1517131

loop_
_symmetry_equiv_pos_as_xyz
'x, y, z'
'-x, y, -z+1/2'
'-x, -y, -z'
'x, -y, z-1/2'

loop_
_atom_site_label
_atom_site_type_symbol
_atom_site_fract_x
_atom_site_fract_y
_atom_site_fract_z
_atom_site_U_iso_or_equiv
_atom_site_adp_type
_atom_site_occupancy
_atom_site_symmetry_multiplicity
_atom_site_calc_flag
_atom_site_refinement_flags
Co1 Co 0.5000 -1.0000 0.0000 0.03361(13) Uani 1 2 d S
N1 N 0.47562(11) -0.94945(19) -0.11042(9) 0.0422(4) Uani 1 1 d .
N2 N 0.37996(12) -0.9444(2) -0.22137(9) 0.0474(4) Uani 1 1 d .
N3 N 0.35759(10) -0.95312(17) -0.02289(9) 0.0377(4) Uani 1 1 d .
N4 N 0.22023(11) -0.9529(2) -0.01653(10) 0.0462(4) Uani 1 1 d .
N5 N 0.53684(11) -0.78893(17) 0.03279(8) 0.0400(4) Uani 1 1 d .
N6 N 0.61070(12) -0.58963(18) 0.06076(10) 0.0462(4) Uani 1 1 d .
C1 C 0.47888(15) -0.8213(2) -0.13840(12) 0.0512(5) Uani 1 1 d .
H1 H 0.5165 -0.7485 -0.1143 0.061 Uiso 1 1 calc R
C2 C 0.41967(16) -0.8163(3) -0.20593(12) 0.0562(6) Uani 1 1 d .
H2 H 0.4082 -0.7407 -0.2359 0.067 Uiso 1 1 calc R
C3 C 0.41567(15) -1.0202(2) -0.16276(11) 0.0469(5) Uani 1 1 d .
H3 H 0.4000 -1.1121 -0.1594 0.056 Uiso 1 1 calc R
C4 C 0.30426(17) -0.9885(3) -0.28633(12) 0.0567(6) Uani 1 1 d .
H4A H 0.3177 -1.0801 -0.2992 0.068 Uiso 1 1 calc R
H4B H 0.3005 -0.9253 -0.3238 0.068 Uiso 1 1 calc R
C5 C 0.21256(17) -0.9911(2) -0.27783(12) 0.0518(5) Uani 1 1 d .
C6 C 0.16101(17) -0.8717(3) -0.28523(14) 0.0621(6) Uani 1 1 d .
H6 H 0.1821 -0.7894 -0.2973 0.075 Uiso 1 1 calc R
C7 C 0.07813(17) -0.8731(2) -0.27483(15) 0.0615(6) Uani 1 1 d .
H7 H 0.0446 -0.7913 -0.2805 0.074 Uiso 1 1 calc R
C8 C 0.04407(16) -0.9924(2) -0.25627(13) 0.0509(5) Uani 1 1 d .
C9 C 0.09701(19) -1.1127(3) -0.24913(18) 0.0713(8) Uani 1 1 d .
H9 H 0.0762 -1.1954 -0.2370 0.086 Uiso 1 1 calc R
C10 C 0.17899(19) -1.1117(3) -0.25955(17) 0.0695(7) Uani 1 1 d .
H10 H 0.2125 -1.1934 -0.2542 0.083 Uiso 1 1 calc R
C11 C 0.29444(14) -0.8941(2) -0.08254(11) 0.0470(5) Uani 1 1 d .
H11 H 0.3080 -0.8605 -0.1198 0.056 Uiso 1 1 calc R
C12 C 0.21077(15) -0.8925(3) -0.07884(12) 0.0584(6) Uani 1 1 d .
H12 H 0.1565 -0.8572 -0.1122 0.070 Uiso 1 1 calc R
C13 C 0.31020(14) -0.9858(2) 0.01513(12) 0.0435(5) Uani 1 1 d .
H13 H 0.3357 -1.0270 0.0590 0.052 Uiso 1 1 calc R
C14 C 0.14731(16) -0.9722(3) 0.01103(16) 0.0606(7) Uani 1 1 d .
H14A H 0.1738 -1.0086 0.0583 0.073 Uiso 1 1 calc R
H14B H 0.1020 -1.0381 -0.0178 0.073 Uiso 1 1 calc R
C15 C 0.10100(15) -0.8350(3) 0.01116(13) 0.0544(6) Uani 1 1 d .
C16 C 0.01304(15) -0.8073(3) -0.03716(14) 0.0595(6) Uani 1 1 d .
H16 H -0.0201 -0.8768 -0.0675 0.071 Uiso 1 1 calc R
C17 C -0.02633(15) -0.6773(3) -0.04097(13) 0.0594(6) Uani 1 1 d .
H17 H -0.0856 -0.6615 -0.0739 0.071 Uiso 1 1 calc R
C18 C 0.02005(14) -0.5707(3) 0.00288(11) 0.0493(5) Uani 1 1 d .
C19 C 0.10821(16) -0.6011(3) 0.05299(13) 0.0644(7) Uani 1 1 d .
H19 H 0.1410 -0.5326 0.0842 0.077 Uiso 1 1 calc R
C20 C 0.14718(16) -0.7307(3) 0.05672(14) 0.0674(7) Uani 1 1 d .
H20 H 0.2056 -0.7480 0.0905 0.081 Uiso 1 1 calc R
C21 C 0.49343(14) -0.7054(2) 0.06507(12) 0.0470(5) Uani 1 1 d .
H21 H 0.4409 -0.7297 0.0735 0.056 Uiso 1 1 calc R
C22 C 0.53807(16) -0.5838(2) 0.08260(13) 0.0547(6) Uani 1 1 d .
H22 H 0.5227 -0.5101 0.1051 0.066 Uiso 1 1 calc R
C23 C 0.60706(13) -0.7143(2) 0.03124(11) 0.0443(5) Uani 1 1 d .
H23 H 0.6489 -0.7446 0.0120 0.053 Uiso 1 1 calc R
C24 C 0.67634(17) -0.4789(2) 0.06412(15) 0.0598(7) Uani 1 1 d .
H24A H 0.6515 -0.3916 0.0725 0.072 Uiso 1 1 calc R
H24B H 0.6825 -0.4723 0.0192 0.072 Uiso 1 1 calc R
C25 C 0.77159(15) -0.5004(2) 0.12069(12) 0.0481(5) Uani 1 1 d .
C26 C 0.78736(16) -0.4807(3) 0.19022(14) 0.0588(6) Uani 1 1 d .
H26 H 0.7380 -0.4610 0.2035 0.071 Uiso 1 1 calc R
C27 C 0.87647(17) -0.4902(2) 0.24070(13) 0.0529(6) Uani 1 1 d .
H27 H 0.8859 -0.4763 0.2875 0.064 Uiso 1 1 calc R
C28 C 0.95163(14) -0.5200(2) 0.22288(11) 0.0414(4) Uani 1 1 d .
C29 C 0.93473(17) -0.5458(3) 0.15339(13) 0.0583(6) Uani 1 1 d .
H29 H 0.9835 -0.5702 0.1402 0.070 Uiso 1 1 calc R
C30 C 0.84512(18) -0.5358(3) 0.10276(13) 0.0645(7) Uani 1 1 d .
H30 H 0.8350 -0.5534 0.0562 0.077 Uiso 1 1 calc R
O1 O 0.27523(18) -0.7293(3) -0.41686(14) 0.1003(7) Uani 1 1 d .
O2 O 0.3585(2) -0.5479(3) -0.39379(17) 0.1174(10) Uani 1 1 d .
O3 O 0.28031(18) -0.6003(3) -0.33147(12) 0.0953(7) Uani 1 1 d .
N7 N 0.30498(15) -0.6266(2) -0.38016(13) 0.0643(6) Uani 1 1 d .
O4 O 0.3957(4) -0.3202(4) -0.2802(3) 0.238(2) Uani 1 1 d U
H41 H 0.3875 -0.3331 -0.3228 0.358 Uiso 1 1 d R
H42 H 0.3627 -0.3330 -0.2560 0.358 Uiso 1 1 d R

loop_
_atom_site_aniso_label
_atom_site_aniso_U_11
_atom_site_aniso_U_22
_atom_site_aniso_U_33
_atom_site_aniso_U_23
_atom_site_aniso_U_13
_atom_site_aniso_U_12
Co1 0.02597(19) 0.0376(2) 0.0350(2) -0.00061(14) 0.00904(14) -0.00047(14)
N1 0.0354(8) 0.0492(9) 0.0390(9) 0.0007(7) 0.0107(7) 0.0027(7)
N2 0.0454(9) 0.0561(10) 0.0364(9) 0.0028(8) 0.0108(8) 0.0055(9)
N3 0.0297(7) 0.0397(8) 0.0422(9) 0.0003(7) 0.0119(7) 0.0004(7)
N4 0.0319(8) 0.0541(10) 0.0535(10) 0.0078(8) 0.0173(7) 0.0056(8)
N5 0.0348(8) 0.0408(8) 0.0410(9) -0.0022(7) 0.0106(7) -0.0001(7)
N6 0.0393(9) 0.0398(9) 0.0482(10) -0.0007(7) 0.0038(7) -0.0019(8)
C1 0.0459(11) 0.0589(13) 0.0464(12) 0.0057(10) 0.0149(9) -0.0082(10)
C2 0.0562(13) 0.0635(14) 0.0477(12) 0.0132(11) 0.0183(10) -0.0039(11)
C3 0.0478(12) 0.0474(11) 0.0391(11) 0.0016(9) 0.0092(9) 0.0045(9)
C4 0.0529(13) 0.0722(16) 0.0365(11) -0.0024(10) 0.0073(10) 0.0019(11)
C5 0.0465(12) 0.0572(13) 0.0384(11) -0.0029(9) 0.0011(9) 0.0017(10)
C6 0.0582(14) 0.0534(14) 0.0667(16) 0.0132(12) 0.0145(12) 0.0029(12)
C7 0.0582(14) 0.0442(12) 0.0754(17) 0.0128(11) 0.0178(12) 0.0101(11)
C8 0.0467(12) 0.0423(11) 0.0508(12) 0.0000(9) 0.0038(10) 0.0011(9)
C9 0.0649(16) 0.0426(13) 0.107(2) 0.0049(13) 0.0327(16) -0.0006(12)
C10 0.0621(15) 0.0490(14) 0.093(2) 0.0019(13) 0.0239(14) 0.0105(12)
C11 0.0413(10) 0.0579(12) 0.0417(11) 0.0077(9) 0.0156(8) 0.0103(10)
C12 0.0385(10) 0.0841(17) 0.0486(13) 0.0115(12) 0.0119(9) 0.0165(11)
C13 0.0337(10) 0.0501(12) 0.0469(11) 0.0088(9) 0.0154(9) 0.0058(8)
C14 0.0415(12) 0.0682(15) 0.0796(18) 0.0158(13) 0.0315(12) 0.0032(11)
C15 0.0399(11) 0.0722(15) 0.0597(14) 0.0139(12) 0.0287(10) 0.0095(11)
C16 0.0386(11) 0.0708(16) 0.0676(15) 0.0036(12) 0.0184(10) -0.0019(11)
C17 0.0319(10) 0.0773(17) 0.0634(15) 0.0101(13) 0.0118(10) 0.0039(11)
C18 0.0347(9) 0.0748(16) 0.0437(11) 0.0065(10) 0.0207(9) 0.0075(10)
C19 0.0461(12) 0.0889(19) 0.0504(13) -0.0058(13) 0.0095(10) 0.0124(13)
C20 0.0411(12) 0.093(2) 0.0583(15) 0.0042(14) 0.0074(11) 0.0196(13)
C21 0.0395(10) 0.0464(11) 0.0537(12) -0.0012(9) 0.0163(9) 0.0058(9)
C22 0.0496(12) 0.0469(12) 0.0634(14) -0.0105(10) 0.0167(11) 0.0060(10)
C23 0.0363(10) 0.0438(11) 0.0491(11) -0.0043(9) 0.0121(9) -0.0026(8)
C24 0.0475(13) 0.0469(12) 0.0657(15) 0.0053(11) -0.0005(11) -0.0126(10)
C25 0.0423(11) 0.0395(11) 0.0521(12) 0.0009(9) 0.0060(10) -0.0073(9)
C26 0.0406(12) 0.0690(15) 0.0635(15) -0.0147(12) 0.0161(11) 0.0027(11)
C27 0.0448(11) 0.0657(14) 0.0447(12) -0.0111(10) 0.0128(10) 0.0002(10)
C28 0.0404(11) 0.0381(10) 0.0423(10) -0.0021(8) 0.0119(9) -0.0048(8)
C29 0.0467(12) 0.0845(17) 0.0449(12) 0.0007(12) 0.0187(10) 0.0000(12)
C30 0.0559(14) 0.0906(18) 0.0400(12) -0.0008(12) 0.0104(11) -0.0122(13)
O1 0.1011(17) 0.0899(16) 0.116(2) -0.0238(15) 0.0477(15) -0.0093(14)
O2 0.125(2) 0.1072(18) 0.153(3) -0.0061(18) 0.090(2) -0.0277(17)
O3 0.1150(18) 0.1107(18) 0.0754(14) 0.0161(13) 0.0533(14) 0.0173(14)
N7 0.0607(12) 0.0683(14) 0.0688(14) 0.0137(12) 0.0302(11) 0.0157(11)
O4 0.310(6) 0.148(3) 0.253(5) -0.056(4) 0.101(4) 0.010(4)

loop_
_atom_type_symbol
_atom_type_description
_atom_type_scat_dispersion_real
_atom_type_scat_dispersion_imag
_atom_type_scat_source
C C 0.0033 0.0016 'International Tables Vol C Tables 4.2.6.8 and 6.1.1.4'
H H 0.0000 0.0000 'International Tables Vol C Tables 4.2.6.8 and 6.1.1.4'
Co Co 0.3494 0.9721 'International Tables Vol C Tables 4.2.6.8 and 6.1.1.4'
N N 0.0061 0.0033 'International Tables Vol C Tables 4.2.6.8 and 6.1.1.4'
O O 0.0106 0.0060 'International Tables Vol C Tables 4.2.6.8 and 6.1.1.4'

loop_
_geom_angle_atom_site_label_1
_geom_angle_atom_site_label_2
_geom_angle_atom_site_label_3
_geom_angle
_geom_angle_site_symmetry_1
_geom_angle_site_symmetry_3
N3 Co1 N3 180.00(10) . 3_635
N3 Co1 N5 90.03(6) . .
N3 Co1 N5 89.97(6) 3_635 .
N3 Co1 N5 89.97(6) . 3_635
N3 Co1 N5 90.03(6) 3_635 3_635
N5 Co1 N5 180.00(9) . 3_635
N3 Co1 N1 88.10(6) . .
N3 Co1 N1 91.90(6) 3_635 .
N5 Co1 N1 92.09(7) . .
N5 Co1 N1 87.91(7) 3_635 .
N3 Co1 N1 91.90(6) . 3_635
N3 Co1 N1 88.10(6) 3_635 3_635
N5 Co1 N1 87.91(7) . 3_635
N5 Co1 N1 92.09(7) 3_635 3_635
N1 Co1 N1 180.0 . 3_635
C3 N1 C1 104.41(18) . .
C3 N1 Co1 121.33(15) . .
C1 N1 Co1 127.64(15) . .
C3 N2 C2 106.65(18) . .
C3 N2 C4 125.4(2) . .
C2 N2 C4 127.54(19) . .
C13 N3 C11 105.20(17) . .
C13 N3 Co1 126.45(14) . .
C11 N3 Co1 128.13(14) . .
C13 N4 C12 106.21(18) . .
C13 N4 C14 127.1(2) . .
C12 N4 C14 126.62(19) . .
C23 N5 C21 104.87(17) . .
C23 N5 Co1 129.24(14) . .
C21 N5 Co1 125.76(14) . .
C23 N6 C22 106.79(18) . .
C23 N6 C24 125.9(2) . .
C22 N6 C24 127.2(2) . .
C2 C1 N1 110.3(2) . .
C2 C1 H1 124.9 . .
N1 C1 H1 124.9 . .
C1 C2 N2 106.3(2) . .
C1 C2 H2 126.8 . .
N2 C2 H2 126.8 . .
N1 C3 N2 112.32(19) . .
N1 C3 H3 123.8 . .
N2 C3 H3 123.8 . .
N2 C4 C5 111.6(2) . .
N2 C4 H4A 109.3 . .
C5 C4 H4A 109.3 . .
N2 C4 H4B 109.3 . .
C5 C4 H4B 109.3 . .
H4A C4 H4B 108.0 . .
C6 C5 C10 117.8(3) . .
C6 C5 C4 120.8(2) . .
C10 C5 C4 121.3(2) . .
C5 C6 C7 120.8(2) . .
C5 C6 H6 119.6 . .
C7 C6 H6 119.6 . .
C8 C7 C6 121.9(2) . .
C8 C7 H7 119.0 . .
C6 C7 H7 119.0 . .
C7 C8 C9 116.6(2) . .
C7 C8 C8 121.61(15) . 2_554
C9 C8 C8 121.81(17) . 2_554
C10 C9 C8 121.6(2) . .
C10 C9 H9 119.2 . .
C8 C9 H9 119.2 . .
C9 C10 C5 121.3(2) . .
C9 C10 H10 119.4 . .
C5 C10 H10 119.4 . .
C12 C11 N3 109.7(2) . .
C12 C11 H11 125.1 . .
N3 C11 H11 125.1 . .
C11 C12 N4 106.79(19) . .
C11 C12 H12 126.6 . .
N4 C12 H12 126.6 . .
N3 C13 N4 112.07(19) . .
N3 C13 H13 124.0 . .
N4 C13 H13 124.0 . .
N4 C14 C15 109.41(19) . .
N4 C14 H14A 109.8 . .
C15 C14 H14A 109.8 . .
N4 C14 H14B 109.8 . .
C15 C14 H14B 109.8 . .
H14A C14 H14B 108.2 . .
C20 C15 C16 118.0(2) . .
C20 C15 C14 121.0(2) . .
C16 C15 C14 120.9(2) . .
C15 C16 C17 120.9(2) . .
C15 C16 H16 119.6 . .
C17 C16 H16 119.6 . .
C18 C17 C16 121.8(2) . .
C18 C17 H17 119.1 . .
C16 C17 H17 119.1 . .
C17 C18 C19 116.8(2) . .
C17 C18 C18 122.1(2) . 3_545
C19 C18 C18 121.1(3) . 3_545
C20 C19 C18 121.2(2) . .
C20 C19 H19 119.4 . .
C18 C19 H19 119.4 . .
C15 C20 C19 121.2(2) . .
C15 C20 H20 119.4 . .
C19 C20 H20 119.4 . .
C22 C21 N5 110.0(2) . .
C22 C21 H21 125.0 . .
N5 C21 H21 125.0 . .
C21 C22 N6 106.5(2) . .
C21 C22 H22 126.7 . .
N6 C22 H22 126.7 . .
N5 C23 N6 111.79(19) . .
N5 C23 H23 124.1 . .
N6 C23 H23 124.1 . .
N6 C24 C25 113.59(18) . .
N6 C24 H24A 108.8 . .
C25 C24 H24A 108.8 . .
N6 C24 H24B 108.8 . .
C25 C24 H24B 108.8 . .
H24A C24 H24B 107.7 . .
C26 C25 C30 118.5(2) . .
C26 C25 C24 121.4(2) . .
C30 C25 C24 120.0(2) . .
C25 C26 C27 120.5(2) . .
C25 C26 H26 119.8 . .
C27 C26 H26 119.8 . .
C28 C27 C26 121.4(2) . .
C28 C27 H27 119.3 . .
C26 C27 H27 119.3 . .
C29 C28 C27 117.8(2) . .
C29 C28 C28 121.2(2) . 2_755
C27 C28 C28 121.0(2) . 2_755
C28 C29 C30 120.6(2) . .
C28 C29 H29 119.7 . .
C30 C29 H29 119.7 . .
C25 C30 C29 121.1(2) . .
C25 C30 H30 119.5 . .
C29 C30 H30 119.5 . .
O1 N7 O3 120.6(3) . .
O1 N7 O2 119.0(3) . .
O3 N7 O2 120.4(3) . .
H41 O4 H42 134.4 . .

loop_
_geom_bond_atom_site_label_1
_geom_bond_atom_site_label_2
_geom_bond_distance
_geom_bond_site_symmetry_2
Co1 N3 2.1374(16) .
Co1 N3 2.1374(16) 3_635
Co1 N5 2.1554(16) .
Co1 N5 2.1554(16) 3_635
Co1 N1 2.2194(19) .
Co1 N1 2.2194(19) 3_635
N1 C3 1.321(3) .
N1 C1 1.374(3) .
N2 C3 1.341(3) .
N2 C2 1.366(3) .
N2 C4 1.475(3) .
N3 C13 1.305(3) .
N3 C11 1.376(3) .
N4 C13 1.343(3) .
N4 C12 1.369(3) .
N4 C14 1.464(3) .
N5 C23 1.322(3) .
N5 C21 1.376(3) .
N6 C23 1.341(3) .
N6 C22 1.370(3) .
N6 C24 1.464(3) .
C1 C2 1.351(3) .
C1 H1 0.9300 .
C2 H2 0.9300 .
C3 H3 0.9300 .
C4 C5 1.506(4) .
C4 H4A 0.9700 .
C4 H4B 0.9700 .
C5 C6 1.381(3) .
C5 C10 1.386(4) .
C6 C7 1.389(4) .
C6 H6 0.9300 .
C7 C8 1.383(3) .
C7 H7 0.9300 .
C8 C9 1.400(3) .
C8 C8 1.493(5) 2_554
C9 C10 1.375(4) .
C9 H9 0.9300 .
C10 H10 0.9300 .
C11 C12 1.336(3) .
C11 H11 0.9300 .
C12 H12 0.9300 .
C13 H13 0.9300 .
C14 C15 1.509(4) .
C14 H14A 0.9700 .
C14 H14B 0.9700 .
C15 C20 1.380(4) .
C15 C16 1.383(3) .
C16 C17 1.386(4) .
C16 H16 0.9300 .
C17 C18 1.381(4) .
C17 H17 0.9300 .
C18 C19 1.404(3) .
C18 C18 1.487(5) 3_545
C19 C20 1.380(4) .
C19 H19 0.9300 .
C20 H20 0.9300 .
C21 C22 1.343(3) .
C21 H21 0.9300 .
C22 H22 0.9300 .
C23 H23 0.9300 .
C24 C25 1.517(3) .
C24 H24A 0.9700 .
C24 H24B 0.9700 .
C25 C26 1.375(4) .
C25 C30 1.375(4) .
C26 C27 1.389(3) .
C26 H26 0.9300 .
C27 C28 1.385(3) .
C27 H27 0.9300 .
C28 C29 1.380(3) .
C28 C28 1.501(4) 2_755
C29 C30 1.396(3) .
C29 H29 0.9300 .
C30 H30 0.9300 .
O1 N7 1.227(3) .
O2 N7 1.238(3) .
O3 N7 1.232(3) .
O4 H41 0.8500 .
O4 H42 0.8500 .

loop_
_geom_hbond_atom_site_label_D
_geom_hbond_atom_site_label_H
_geom_hbond_atom_site_label_A
_geom_hbond_distance_DH
_geom_hbond_distance_HA
_geom_hbond_distance_DA
_geom_hbond_angle_DHA
O4 H41 O2 0.85 2.48 3.105(6) 131.1
